data_2214338
loop_
_publ_author_name
'B. Thimme Gowda'
'Sabine Foro'
'Hartmut Fuess'

_publ_section_title
;
 <i>N</i>-(2,5-Dichlorophenyl)methanesulfonamide
;
_journal_coeditor_code LW2024
_journal_issue 7
_journal_name_full 'Acta Crystallographica Section E'
_journal_page_first o3088
_journal_page_last o3089
_journal_paper_doi 10.1107/S160053680702569X
_journal_volume 63
_journal_year 2007
_chemical_formula_iupac 'C7 H7 Cl2 N O2 S'
_chemical_formula_moiety 'C7 H7 Cl2 N O2 S'
_chemical_formula_sum 'C7 H7 Cl2 N O2 S'
_chemical_formula_weight 240.10
_chemical_name_common Methanesulfon-2,5-dichloroanilide
_chemical_name_systematic
;
N-(2,5-dichlorophenyl)methanesulfonamide
;
_space_group_IT_number 2
_symmetry_cell_setting triclinic
_symmetry_space_group_name_Hall '-P 1'
_symmetry_space_group_name_H-M 'P -1'
_atom_sites_solution_hydrogens geom
_atom_sites_solution_primary direct
_atom_sites_solution_secondary difmap
_audit_creation_method SHELXL-97
_cell_angle_alpha 95.450(10)
_cell_angle_beta 103.300(10)
_cell_angle_gamma 90.160(10)
_cell_formula_units_Z 2
_cell_length_a 5.8889(5)
_cell_length_b 8.4810(6)
_cell_length_c 9.9370(10)
_cell_measurement_reflns_used 25
_cell_measurement_temperature 299(2)
_cell_measurement_theta_max 23.79
_cell_measurement_theta_min 6.62
_cell_volume 480.64(8)
_computing_cell_refinement
;
<i>CAD-4-PC</i>
;
_computing_data_collection
;
<i>CAD-4-PC</i> (Enraf--Nonius, 1996)
;
_computing_data_reduction 'REDU4 (Stoe & Cie, 1987)'
_computing_molecular_graphics 'PLATON (Spek, 2003)'
_computing_publication_material SHELXL97
_computing_structure_refinement 'SHELXL97 (Sheldrick, 1997)'
_computing_structure_solution 'SHELXS97 (Sheldrick, 1997)'
_diffrn_ambient_temperature 299(2)
_diffrn_measured_fraction_theta_full 0.985
_diffrn_measured_fraction_theta_max 0.985
_diffrn_measurement_device_type 'Enraf--Nonius CAD-4'
_diffrn_measurement_method \w/2\q
_diffrn_radiation_monochromator graphite
_diffrn_radiation_source 'fine-focus sealed tube'
_diffrn_radiation_type CuK\a
_diffrn_radiation_wavelength 1.54180
_diffrn_reflns_av_R_equivalents 0.0513
_diffrn_reflns_av_sigmaI/netI 0.0430
_diffrn_reflns_limit_h_max 7
_diffrn_reflns_limit_h_min -6
_diffrn_reflns_limit_k_max 10
_diffrn_reflns_limit_k_min -10
_diffrn_reflns_limit_l_max 1
_diffrn_reflns_limit_l_min -11
_diffrn_reflns_number 1804
_diffrn_reflns_theta_full 66.91
_diffrn_reflns_theta_max 66.91
_diffrn_reflns_theta_min 4.59
_diffrn_standards_decay_% 1.2
_diffrn_standards_interval_time 120
_diffrn_standards_number 3
_exptl_absorpt_coefficient_mu 7.850
_exptl_absorpt_correction_T_max 0.5342
_exptl_absorpt_correction_T_min 0.4109
_exptl_absorpt_correction_type psi-scan
_exptl_absorpt_process_details '(North <i>et al.</i>,  1968)'
_exptl_crystal_colour colourless
_exptl_crystal_density_diffrn 1.659
_exptl_crystal_density_method 'not measured'
_exptl_crystal_description block
_exptl_crystal_F_000 244
_exptl_crystal_size_max 0.10
_exptl_crystal_size_mid 0.10
_exptl_crystal_size_min 0.08
_refine_diff_density_max 0.285
_refine_diff_density_min -0.473
_refine_ls_extinction_method none
_refine_ls_goodness_of_fit_ref 1.033
_refine_ls_hydrogen_treatment mixed
_refine_ls_matrix_type full
_refine_ls_number_parameters 139
_refine_ls_number_reflns 1683
_refine_ls_number_restraints 1
_refine_ls_restrained_S_all 1.033
_refine_ls_R_factor_all 0.0711
_refine_ls_R_factor_gt 0.0479
_refine_ls_shift/su_max 0.018
_refine_ls_shift/su_mean 0.002
_refine_ls_structure_factor_coef Fsqd
_refine_ls_weighting_details 'calc w=1/[\s^2^(Fo^2^)+(0.0578P)^2^+0.4897P] where P=(Fo^2^+2Fc^2^)/3'
_refine_ls_weighting_scheme calc
_refine_ls_wR_factor_gt 0.1135
_refine_ls_wR_factor_ref 0.1248
_reflns_number_gt 1271
_reflns_number_total 1683
_reflns_threshold_expression I>2sigma(I)
_cod_data_source_file lw2024.cif
_cod_data_source_block I
_cod_depositor_comments
;
The following automatic conversions were performed:
'_exptl_absorpt_correction_type' value 'Psi-scan' changed to 'psi-scan'
according to '/home/saulius/struct/CIF-dictionaries/cif_core.dic'
dictionary named 'cif_core.dic' version 2.4.1 from 2010-06-29.

Automatic conversion script
Id: cif_fix_enum 1527 2010-12-29 10:47:43Z saulius 

The following automatic conversions were performed:

'_exptl_absorpt_correction_type' value 'Psi-scan' changed to
'psi-scan' according to
/home/saulius/struct/CIF-dictionaries/cif_core.dic dictionary named
'cif_core.dic' version 2.4.1 from 2010-06-29.

Automatic conversion script
Id: cif_fix_values 1715 2011-07-08 13:25:40Z adriana 
;
_cod_original_cell_volume 480.64(7)
_cod_database_code 2214338
_cod_database_fobs_code 2214338

loop_
_symmetry_equiv_pos_as_xyz
'x, y, z'
'-x, -y, -z'

loop_
_atom_site_type_symbol
_atom_site_label
_atom_site_fract_x
_atom_site_fract_y
_atom_site_fract_z
_atom_site_U_iso_or_equiv
_atom_site_adp_type
_atom_site_calc_flag
_atom_site_refinement_flags
_atom_site_occupancy
C C1 0.2881(10) 0.1936(7) 0.4766(6) 0.0609(14) Uani d . 1
H H1A 0.312(10) 0.114(6) 0.549(6) 0.073 Uiso d . 1
H H1B 0.370(10) 0.286(7) 0.510(6) 0.073 Uiso d . 1
H H1C 0.323(10) 0.138(6) 0.395(6) 0.073 Uiso d . 1
C C6 -0.0009(7) 0.3162(4) 0.1698(4) 0.0323(8) Uani d . 1
C C7 -0.1735(8) 0.2222(5) 0.0805(4) 0.0381(9) Uani d . 1
H H7 -0.305(8) 0.192(5) 0.106(5) 0.046 Uiso d . 1
C C8 -0.1542(8) 0.1785(5) -0.0540(4) 0.0396(9) Uani d . 1
C C9 0.0319(9) 0.2282(5) -0.1024(4) 0.0487(11) Uani d . 1
H H9 0.028(9) 0.204(5) -0.196(5) 0.058 Uiso d . 1
C C10 0.2017(9) 0.3234(5) -0.0152(4) 0.0456(11) Uani d . 1
H H10 0.344(9) 0.354(5) -0.036(5) 0.055 Uiso d . 1
C C11 0.1899(7) 0.3666(4) 0.1211(4) 0.0370(9) Uani d . 1
N N5 -0.0228(7) 0.3644(4) 0.3072(3) 0.0387(8) Uani d D 1
H H5N 0.042(7) 0.455(3) 0.338(4) 0.046 Uiso d D 1
O O3 -0.0774(7) 0.3234(4) 0.5373(3) 0.0672(11) Uani d . 1
O O4 -0.1353(6) 0.0990(4) 0.3569(3) 0.0585(9) Uani d . 1
S S2 -0.0073(2) 0.23883(12) 0.42304(10) 0.0421(3) Uani d . 1
Cl Cl12 0.4089(2) 0.48370(14) 0.23125(12) 0.0552(3) Uani d . 1
Cl Cl13 -0.3795(2) 0.06441(14) -0.16473(11) 0.0585(4) Uani d . 1

loop_
_atom_site_aniso_label
_atom_site_aniso_U_11
_atom_site_aniso_U_22
_atom_site_aniso_U_33
_atom_site_aniso_U_12
_atom_site_aniso_U_13
_atom_site_aniso_U_23
C1 0.066(4) 0.069(3) 0.044(3) 0.000(3) 0.000(2) 0.014(2)
C6 0.041(2) 0.0312(18) 0.0277(18) 0.0049(16) 0.0132(16) 0.0047(14)
C7 0.044(3) 0.038(2) 0.035(2) -0.0001(18) 0.0144(18) 0.0044(17)
C8 0.049(3) 0.037(2) 0.033(2) 0.0007(18) 0.0107(18) 0.0021(16)
C9 0.070(3) 0.048(2) 0.033(2) 0.006(2) 0.022(2) 0.0046(18)
C10 0.045(3) 0.056(3) 0.043(2) 0.000(2) 0.024(2) 0.008(2)
C11 0.043(3) 0.035(2) 0.037(2) 0.0021(17) 0.0161(18) 0.0083(16)
N5 0.055(2) 0.0314(17) 0.0336(17) -0.0078(15) 0.0196(16) -0.0023(14)
O3 0.115(3) 0.0538(19) 0.0468(19) -0.007(2) 0.051(2) -0.0047(15)
O4 0.085(3) 0.0476(17) 0.0419(17) -0.0273(17) 0.0133(16) 0.0029(14)
S2 0.0621(7) 0.0392(5) 0.0283(5) -0.0106(5) 0.0193(4) -0.0022(4)
Cl12 0.0469(7) 0.0661(7) 0.0535(7) -0.0147(5) 0.0155(5) 0.0020(5)
Cl13 0.0740(9) 0.0577(7) 0.0393(6) -0.0099(6) 0.0091(5) -0.0080(5)

loop_
_atom_type_symbol
_atom_type_description
_atom_type_scat_dispersion_real
_atom_type_scat_dispersion_imag
_atom_type_scat_source
C C 0.0181 0.0091 'International Tables Vol C Tables 4.2.6.8 and 6.1.1.4'
H H 0.0000 0.0000 'International Tables Vol C Tables 4.2.6.8 and 6.1.1.4'
N N 0.0311 0.0180 'International Tables Vol C Tables 4.2.6.8 and 6.1.1.4'
O O 0.0492 0.0322 'International Tables Vol C Tables 4.2.6.8 and 6.1.1.4'
S S 0.3331 0.5567 'International Tables Vol C Tables 4.2.6.8 and 6.1.1.4'
Cl Cl 0.3639 0.7018 'International Tables Vol C Tables 4.2.6.8 and 6.1.1.4'

loop_
_geom_angle_atom_site_label_1
_geom_angle_atom_site_label_2
_geom_angle_atom_site_label_3
_geom_angle
S2 C1 H1A 111(3)
S2 C1 H1B 108(4)
H1A C1 H1B 112(5)
S2 C1 H1C 104(3)
H1A C1 H1C 105(4)
H1B C1 H1C 117(5)
C7 C6 C11 118.9(3)
C7 C6 N5 119.8(3)
C11 C6 N5 121.3(4)
C6 C7 C8 119.6(4)
C6 C7 H7 122(3)
C8 C7 H7 118(3)
C9 C8 C7 121.7(4)
C9 C8 Cl13 120.1(3)
C7 C8 Cl13 118.2(3)
C10 C9 C8 119.0(4)
C10 C9 H9 123(3)
C8 C9 H9 118(3)
C9 C10 C11 120.7(4)
C9 C10 H10 125(3)
C11 C10 H10 114(3)
C10 C11 C6 120.1(4)
C10 C11 Cl12 120.2(3)
C6 C11 Cl12 119.7(3)
C6 N5 S2 121.9(3)
C6 N5 H5N 112(3)
S2 N5 H5N 115(3)
O4 S2 O3 118.8(2)
O4 S2 N5 107.90(18)
O3 S2 N5 105.64(18)
O4 S2 C1 108.9(3)
O3 S2 C1 108.4(3)
N5 S2 C1 106.5(2)

loop_
_geom_bond_atom_site_label_1
_geom_bond_atom_site_label_2
_geom_bond_distance
C1 S2 1.753(6)
C1 H1A 1.02(6)
C1 H1B 0.91(6)
C1 H1C 0.96(6)
C6 C7 1.380(6)
C6 C11 1.402(5)
C6 N5 1.422(4)
C7 C8 1.384(5)
C7 H7 0.91(5)
C8 C9 1.374(6)
C8 Cl13 1.739(4)
C9 C10 1.367(7)
C9 H9 0.93(5)
C10 C11 1.386(6)
C10 H10 0.95(5)
C11 Cl12 1.728(4)
N5 S2 1.629(3)
N5 H5N 0.857(10)
O3 S2 1.427(3)
O4 S2 1.423(3)

loop_
_geom_hbond_atom_site_label_D
_geom_hbond_atom_site_label_H
_geom_hbond_atom_site_label_A
_geom_hbond_site_symmetry_A
_geom_hbond_distance_DH
_geom_hbond_distance_HA
_geom_hbond_distance_DA
_geom_hbond_angle_DHA
N5 H5N O3 2_566 0.857(10) 2.13(2) 2.923(4) 153(4)
N5 H5N Cl12 . 0.857(10) 2.63(4) 3.012(4) 108(3)

loop_
_geom_torsion_atom_site_label_1
_geom_torsion_atom_site_label_2
_geom_torsion_atom_site_label_3
_geom_torsion_atom_site_label_4
_geom_torsion
C11 C6 C7 C8 0.5(6)
N5 C6 C7 C8 178.6(4)
C6 C7 C8 C9 -0.9(6)
C6 C7 C8 Cl13 -178.2(3)
C7 C8 C9 C10 -0.1(7)
Cl13 C8 C9 C10 177.2(3)
C8 C9 C10 C11 1.4(7)
C9 C10 C11 C6 -1.8(7)
C9 C10 C11 Cl12 178.7(4)
C7 C6 C11 C10 0.8(6)
N5 C6 C11 C10 -177.2(4)
C7 C6 C11 Cl12 -179.7(3)
N5 C6 C11 Cl12 2.3(5)
C7 C6 N5 S2 68.5(5)
C11 C6 N5 S2 -113.6(4)
C6 N5 S2 O4 -42.0(4)
C6 N5 S2 O3 -170.0(3)
C6 N5 S2 C1 74.8(4)

loop_
_cod_related_entry_id
_cod_related_entry_database
_cod_related_entry_code
1 ChemSpider 582228
